data_1565377
loop_
_publ_author_name
'Borys, Andryj M.'
'Clark, Ewan R.'
'Saines, Paul J.'
'Alberola, Antonio'
'Rawson, Jeremy M.'

_publ_section_title
;
 A short, versatile route towards benzothiadiazinyl radicals.
;
_journal_issue 1
_journal_name_full 'Chemical science'
_journal_page_first 149
_journal_page_last 158
_journal_paper_doi 10.1039/d1sc04248c
_journal_volume 13
_journal_year 2021
_chemical_formula_moiety 'C15 H10 Cl3 N2 S'
_chemical_formula_sum 'C15 H10 Cl3 N2 S'
_chemical_formula_weight 376.66
_chemical_properties_physical Air-sensitive,Moisture-sensitive
_space_group_crystal_system triclinic
_space_group_IT_number 2
_space_group_name_Hall '-P 1'
_space_group_name_H-M_alt 'P -1'
_atom_sites_solution_hydrogens geom
_atom_sites_solution_primary dual
_audit_creation_date 2018-06-28
_audit_creation_method
;
Olex2 1.2
(compiled 2018.05.29 svn.r3508 for OlexSys, GUI svn.r5506)
;
_audit_update_record
;
2021-08-03 deposited with the CCDC.	2021-11-23 downloaded from the CCDC.
;
_cell_angle_alpha 91.036(3)
_cell_angle_beta 107.068(4)
_cell_angle_gamma 109.355(3)
_cell_formula_units_Z 4
_cell_length_a 9.9369(4)
_cell_length_b 12.2664(4)
_cell_length_c 13.3652(5)
_cell_measurement_reflns_used 14186
_cell_measurement_temperature 100.00(10)
_cell_measurement_theta_max 76.1990
_cell_measurement_theta_min 3.8030
_cell_volume 1457.25(11)
_computing_cell_refinement 'CrysAlisPro 1.171.38.41 (Rigaku OD, 2015)'
_computing_data_collection 'CrysAlisPro 1.171.38.41 (Rigaku OD, 2015)'
_computing_data_reduction 'CrysAlisPro 1.171.38.41 (Rigaku OD, 2015)'
_computing_molecular_graphics 'Olex2 (Dolomanov et al., 2009)'
_computing_publication_material 'Olex2 (Dolomanov et al., 2009)'
_computing_structure_refinement 'ShelXL (Sheldrick, 2015)'
_computing_structure_solution 'ShelXT (Sheldrick, 2015)'
_diffrn_ambient_environment N~2~
_diffrn_ambient_temperature 100.00(10)
_diffrn_detector 'CCD plate'
_diffrn_detector_area_resol_mean 5.2887
_diffrn_detector_type AtlasS2
_diffrn_measured_fraction_theta_full 1.000
_diffrn_measured_fraction_theta_max 1.000
_diffrn_measurement_details
;
List of Runs (angles in degrees, time in seconds):

  # Type    Start    End  Width  t~exp~   \w     \q     \k     \f   Frames
#--------------------------------------------------------------------------
  1  \w   -115.00 -16.00   1.00    5.00    --  -40.39 -38.00  30.00   99
  2  \w   -120.00   1.00   1.00    5.00    --  -40.39 -19.00  90.00  121
  3  \w    -95.00  -2.00   1.00    5.00    --  -40.39 125.00-180.00   93
  4  \w      4.00  33.00   1.00    5.00    --   40.39  89.00  55.03   29
  5  \w     23.00  96.00   1.00    5.00    --   40.39-125.00   0.00   73
  6  \w     23.00  96.00   1.00    5.00    --   40.39-125.00-180.00   73
  7  \w     16.00 115.00   1.00    5.00    --   40.39  38.00 -30.00   99
  8  \w     36.00 116.00   1.00   17.50    --  112.00-111.00  30.00   80
  9  \w     40.00 141.00   1.00   17.50    --  112.00 -61.00  30.00  101
 10  \w     39.00 138.00   1.00   17.50    --  112.00 -45.00 166.81   99
 11  \w     36.00 116.00   1.00   17.50    --  112.00-111.00  60.00   80
 12  \w     57.00 151.00   1.00   17.50    --  112.00 178.00   0.00   94
 13  \w     57.00 151.00   1.00   17.50    --  112.00 178.00  90.00   94
 14  \w    100.00 178.00   1.00   17.50    --  112.00 111.00   0.00   78
 15  \w     36.00 116.00   1.00   17.50    --  112.00-111.00 -30.00   80
 16  \w     36.00 116.00   1.00   17.50    --  112.00-111.00-150.00   80
 17  \w     83.00 178.00   1.00   17.50    --  112.00  61.00-180.00   95
 18  \w     29.00 109.00   1.00   17.50    --  112.00 -94.00  30.00   80
 19  \w     36.00 116.00   1.00   17.50    --  112.00-111.00 -90.00   80
 20  \w     57.00 151.00   1.00   17.50    --  112.00 178.00 150.00   94
 21  \w     36.00 116.00   1.00   17.50    --  112.00-111.00-180.00   80
 22  \w     29.00 109.00   1.00   17.50    --  112.00 -94.00  60.00   80
 23  \w     57.00 151.00   1.00   17.50    --  112.00 178.00 -30.00   94
 24  \w     86.00 178.00   1.00   17.50    --  112.00  45.00 150.00   92
 25  \w     57.00 151.00   1.00   17.50    --  112.00 178.00  30.00   94
 26  \w     79.00 178.00   1.00   17.50    --  112.00  77.00-150.00   99
 27  \w     79.00 178.00   1.00   17.50    --  112.00  77.00  90.00   99
 28  \w     40.00 141.00   1.00   17.50    --  112.00 -61.00  90.00  101
 29  \w     83.00 178.00   1.00   17.50    --  112.00  61.00 120.00   95
 30  \w     83.00 178.00   1.00   17.50    --  112.00  61.00  60.00   95
 31  \w     84.00 178.00   1.00   17.50    --  112.00  30.00-180.00   94
 32  \w     26.00 178.00   1.00   17.50    --  112.00   5.00 -57.00  152
 33  \w     29.00 109.00   1.00   17.50    --  112.00 -94.00 120.00   80
 34  \w     29.00 109.00   1.00   17.50    --  112.00 -94.00  90.00   80
 35  \w     86.00 178.00   1.00   17.50    --  112.00  45.00 -60.00   92
 36  \w     39.00 138.00   1.00   17.50    --  112.00 -45.00-180.00   99
 37  \w     40.00 141.00   1.00   17.50    --  112.00 -61.00-150.00  101
 38  \w     36.00 145.00   1.00   17.50    --  112.00 -77.00-180.00  109
 39  \w     81.00 140.00   1.00   17.50    --  112.00 -26.00-169.80   59
;
_diffrn_measurement_device 'four-circle diffractometer'
_diffrn_measurement_device_type 'SuperNova, Dual, Cu at zero, AtlasS2'
_diffrn_measurement_method '\w scans'
_diffrn_orient_matrix_type 'CrysAlisPro convention (1999,Acta A55,543-557)'
_diffrn_orient_matrix_UB_11 0.1510701000
_diffrn_orient_matrix_UB_12 0.0924662000
_diffrn_orient_matrix_UB_13 0.0032386000
_diffrn_orient_matrix_UB_21 -0.0645135000
_diffrn_orient_matrix_UB_22 0.0064988000
_diffrn_orient_matrix_UB_23 -0.1186400000
_diffrn_orient_matrix_UB_31 -0.0551742000
_diffrn_orient_matrix_UB_32 0.0970678000
_diffrn_orient_matrix_UB_33 0.0263586000
_diffrn_radiation_monochromator mirror
_diffrn_radiation_probe x-ray
_diffrn_radiation_type CuK\a
_diffrn_radiation_wavelength 1.54184
_diffrn_reflns_av_R_equivalents 0.0638
_diffrn_reflns_av_unetI/netI 0.0358
_diffrn_reflns_Laue_measured_fraction_full 1.000
_diffrn_reflns_Laue_measured_fraction_max 1.000
_diffrn_reflns_limit_h_max 12
_diffrn_reflns_limit_h_min -12
_diffrn_reflns_limit_k_max 15
_diffrn_reflns_limit_k_min -14
_diffrn_reflns_limit_l_max 16
_diffrn_reflns_limit_l_min -16
_diffrn_reflns_number 29597
_diffrn_reflns_point_group_measured_fraction_full 1.000
_diffrn_reflns_point_group_measured_fraction_max 1.000
_diffrn_reflns_theta_full 67.684
_diffrn_reflns_theta_max 71.061
_diffrn_reflns_theta_min 3.488
_diffrn_source 'micro-focus sealed X-ray tube'
_diffrn_source_type 'SuperNova (Cu) X-ray Source'
_exptl_absorpt_coefficient_mu 6.970
_exptl_absorpt_correction_T_max 0.759
_exptl_absorpt_correction_T_min 0.256
_exptl_absorpt_correction_type gaussian
_exptl_absorpt_process_details
;
CrysAlisPro 1.171.38.41 (Rigaku Oxford Diffraction, 2015)
Numerical absorption correction based on gaussian integration over
			a multifaceted crystal model
Empirical absorption correction using spherical harmonics,
 implemented in SCALE3 ABSPACK scaling algorithm.
;
_exptl_crystal_colour 'dark violet'
_exptl_crystal_colour_modifier dark
_exptl_crystal_colour_primary violet
_exptl_crystal_density_diffrn 1.626
_exptl_crystal_description rhombohedral
_exptl_crystal_F_000 724
_exptl_crystal_size_max 0.273
_exptl_crystal_size_mid 0.17
_exptl_crystal_size_min 0.048
_refine_diff_density_max 2.233
_refine_diff_density_min -0.492
_refine_diff_density_rms 0.160
_refine_ls_extinction_method none
_refine_ls_goodness_of_fit_ref 1.080
_refine_ls_hydrogen_treatment constr
_refine_ls_matrix_type full
_refine_ls_number_parameters 381
_refine_ls_number_reflns 5631
_refine_ls_number_restraints 0
_refine_ls_restrained_S_all 1.080
_refine_ls_R_factor_all 0.0708
_refine_ls_R_factor_gt 0.0679
_refine_ls_shift/su_max 0.000
_refine_ls_shift/su_mean 0.000
_refine_ls_structure_factor_coef Fsqd
_refine_ls_weighting_details 'w=1/[\s^2^(Fo^2^)+(0.1130P)^2^+3.1661P] where P=(Fo^2^+2Fc^2^)/3'
_refine_ls_weighting_scheme calc
_refine_ls_wR_factor_gt 0.1871
_refine_ls_wR_factor_ref 0.1907
_reflns_Friedel_coverage 0.000
_reflns_number_gt 5213
_reflns_number_total 5631
_reflns_threshold_expression 'I > 2\s(I)'
_cod_data_source_file d1sc04248c2.cif
_cod_data_source_block serc079-r1-rf
_cod_depositor_comments
;
Adding full bibliography for 1565368--1565385.cif.

2022-04-28
Z value and formula fixed to values more according to usual
chemical conventions.                 miguel
;
_cod_original_formula_sum 'C30 H20 Cl6 N4 S2'
_cod_original_formula_weight 713.32
_cod_original_formula_moiety '2(C15 H10 Cl3 N2 S)'
_cod_original_formula_units_Z 2
_cod_original_cell_volume 1457.25(10)
_cod_database_code 1565377
_shelx_shelxl_version_number 2016/6
_chemical_oxdiff_formula 'N4 S4 Cl6 C30 H20'
_chemical_oxdiff_usercomment 3,5-dimethyl-S-Radical
_shelx_space_group_comment
;
The symmetry employed for this shelxl refinement is uniquely defined
by the following loop, which should always be used as a source of
symmetry information in preference to the above space-group names.
They are only intended as comments.
;
_shelx_estimated_absorpt_t_max 0.731
_shelx_estimated_absorpt_t_min 0.252
_reflns_odcompleteness_completeness 100.00
_reflns_odcompleteness_iscentric 1
_reflns_odcompleteness_theta 66.97
_olex2_refinement_description
;
1. Fixed Uiso
 At 1.2 times of:
  All C(H) groups, All C(H,H) groups
 At 1.5 times of:
  All C(H,H,H) groups
2.a Secondary CH2 refined with riding coordinates:
 C14(H14A,H14B), C29(H29A,H29B)
2.b Aromatic/amide H refined with riding coordinates:
 C3(H3), C7(H7), C22(H22), C18(H18), C5(H5), C4(H4), C21(H21), C6(H6),
 C20(H20), C19(H19)
2.c Idealised Me refined as rotating group:
 C15(H15A,H15B,H15C), C30(H30A,H30B,H30C)
;
_olex2_submission_special_instructions 'No special instructions were received'
_oxdiff_exptl_absorpt_empirical_details
;
Empirical correction (ABSPACK) includes:
- Absorption correction using spherical harmonics
- Frame scaling
;
_oxdiff_exptl_absorpt_empirical_full_max 1.653
_oxdiff_exptl_absorpt_empirical_full_min 0.496

loop_
_space_group_symop_operation_xyz
'x, y, z'
'-x, -y, -z'

loop_
_atom_site_label
_atom_site_type_symbol
_atom_site_fract_x
_atom_site_fract_y
_atom_site_fract_z
_atom_site_U_iso_or_equiv
_atom_site_adp_type
_atom_site_occupancy
_atom_site_site_symmetry_order
_atom_site_calc_flag
_atom_site_refinement_flags_posn
_atom_site_refinement_flags_adp
_atom_site_refinement_flags_occupancy
_atom_site_disorder_assembly
_atom_site_disorder_group
S2 S 0.73823(10) 0.06256(7) 0.43970(7) 0.0257(2) Uani 1 1 d . . . . .
S1 S 0.97235(10) 0.27904(7) 0.45578(7) 0.0252(2) Uani 1 1 d . . . . .
Cl1 Cl 0.88169(11) 0.51168(8) 0.75960(7) 0.0318(2) Uani 1 1 d . . . . .
Cl4 Cl 0.30069(10) 0.23794(8) 0.41171(7) 0.0320(2) Uani 1 1 d . . . . .
Cl6 Cl 0.44562(12) 0.16247(9) 0.06406(7) 0.0363(3) Uani 1 1 d . . . . .
Cl3 Cl 1.19967(11) 0.22538(9) 0.86488(8) 0.0363(3) Uani 1 1 d . . . . .
Cl2 Cl 1.21619(12) 0.52161(10) 0.97589(8) 0.0428(3) Uani 1 1 d . . . . .
Cl5 Cl 0.08090(12) 0.12984(10) 0.14037(10) 0.0478(3) Uani 1 1 d . . . . .
N2 N 0.8302(3) 0.4248(3) 0.5443(2) 0.0258(6) Uani 1 1 d . . . . .
N4 N 0.5504(3) 0.1686(3) 0.5233(2) 0.0262(6) Uani 1 1 d . . . . .
N1 N 0.8643(3) 0.3452(3) 0.3914(2) 0.0260(6) Uani 1 1 d . . . . .
N3 N 0.7367(4) 0.0762(3) 0.5594(2) 0.0270(6) Uani 1 1 d . . . . .
C2 C 0.6981(4) 0.4520(3) 0.3709(3) 0.0248(7) Uani 1 1 d . . . . .
C23 C 0.5257(4) 0.1598(3) 0.4170(3) 0.0242(7) Uani 1 1 d . . . . .
C16 C 0.6513(4) 0.1299(3) 0.5858(3) 0.0249(7) Uani 1 1 d . . . . .
C1 C 0.8051(4) 0.4036(3) 0.4420(3) 0.0237(7) Uani 1 1 d . . . . .
C3 C 0.6245(4) 0.5093(3) 0.4148(3) 0.0275(7) Uani 1 1 d . . . . .
H3 H 0.644180 0.518676 0.487518 0.033 Uiso 1 1 calc R . . . .
C24 C 0.4105(4) 0.1940(3) 0.3520(3) 0.0268(7) Uani 1 1 d . . . . .
C8 C 0.9239(4) 0.3812(3) 0.6154(3) 0.0246(7) Uani 1 1 d . . . . .
C12 C 1.0756(4) 0.2546(3) 0.6643(3) 0.0261(7) Uani 1 1 d . . . . .
C9 C 0.9537(4) 0.4117(3) 0.7240(3) 0.0259(7) Uani 1 1 d . . . . .
C7 C 0.6700(4) 0.4399(3) 0.2619(3) 0.0270(7) Uani 1 1 d . . . . .
H7 H 0.719958 0.402795 0.232602 0.032 Uiso 1 1 calc R . . . .
C17 C 0.6702(4) 0.1419(3) 0.7002(3) 0.0284(8) Uani 1 1 d . . . . .
C13 C 0.9909(4) 0.3050(3) 0.5891(3) 0.0238(7) Uani 1 1 d . . . . .
C25 C 0.3830(4) 0.1962(3) 0.2446(3) 0.0283(8) Uani 1 1 d . . . . .
C27 C 0.5863(4) 0.1199(3) 0.2552(3) 0.0288(8) Uani 1 1 d . . . . .
C22 C 0.7729(4) 0.1025(3) 0.7720(3) 0.0292(8) Uani 1 1 d . . . . .
H22 H 0.829165 0.067421 0.747683 0.035 Uiso 1 1 calc R . . . .
C18 C 0.5855(5) 0.1937(3) 0.7384(3) 0.0297(8) Uani 1 1 d . . . . .
H18 H 0.516345 0.219776 0.691692 0.036 Uiso 1 1 calc R . . . .
C28 C 0.6077(4) 0.1201(3) 0.3640(3) 0.0250(7) Uani 1 1 d . . . . .
C26 C 0.4736(4) 0.1583(3) 0.1985(3) 0.0287(8) Uani 1 1 d . . . . .
C11 C 1.0960(4) 0.2863(3) 0.7690(3) 0.0271(7) Uani 1 1 d . . . . .
C10 C 1.0354(4) 0.3643(3) 0.8018(3) 0.0273(7) Uani 1 1 d . . . . .
C5 C 0.4929(4) 0.5392(3) 0.2411(3) 0.0301(8) Uani 1 1 d . . . . .
H5 H 0.423875 0.567902 0.197661 0.036 Uiso 1 1 calc R . . . .
C4 C 0.5215(4) 0.5523(3) 0.3494(3) 0.0306(8) Uani 1 1 d . . . . .
H4 H 0.471768 0.589887 0.378403 0.037 Uiso 1 1 calc R . . . .
C21 C 0.7911(5) 0.1152(3) 0.8785(3) 0.0346(9) Uani 1 1 d . . . . .
H21 H 0.859691 0.088915 0.925490 0.042 Uiso 1 1 calc R . . . .
C6 C 0.5673(4) 0.4833(3) 0.1973(3) 0.0294(8) Uani 1 1 d . . . . .
H6 H 0.548322 0.474930 0.124657 0.035 Uiso 1 1 calc R . . . .
C15 C 1.1383(5) 0.1685(3) 0.6317(3) 0.0317(8) Uani 1 1 d . . . . .
H15A H 1.116516 0.160961 0.556462 0.048 Uiso 1 1 calc GR . . . .
H15B H 1.092961 0.094181 0.652417 0.048 Uiso 1 1 calc GR . . . .
H15C H 1.245172 0.195637 0.665326 0.048 Uiso 1 1 calc GR . . . .
C20 C 0.7070(5) 0.1673(3) 0.9159(3) 0.0362(9) Uani 1 1 d . . . . .
H20 H 0.719608 0.175918 0.987728 0.043 Uiso 1 1 calc R . . . .
C19 C 0.6044(5) 0.2062(3) 0.8456(3) 0.0353(9) Uani 1 1 d . . . . .
H19 H 0.548098 0.240876 0.870391 0.042 Uiso 1 1 calc R . . . .
C14 C 1.0544(5) 0.3916(4) 0.9155(3) 0.0322(8) Uani 1 1 d . . . . .
H14A H 1.066665 0.326450 0.952495 0.039 Uiso 1 1 calc R . . . .
H14B H 0.964774 0.402615 0.921672 0.039 Uiso 1 1 calc R . . . .
C30 C 0.6861(5) 0.0832(4) 0.2060(3) 0.0368(9) Uani 1 1 d . . . . .
H30A H 0.766903 0.150891 0.202015 0.055 Uiso 1 1 calc GR . . . .
H30B H 0.628142 0.043211 0.136267 0.055 Uiso 1 1 calc GR . . . .
H30C H 0.726703 0.032157 0.248406 0.055 Uiso 1 1 calc GR . . . .
C29 C 0.2665(5) 0.2413(4) 0.1810(3) 0.0346(8) Uani 1 1 d . . . . .
H29A H 0.291795 0.268860 0.118964 0.041 Uiso 1 1 calc R . . . .
H29B H 0.266145 0.306702 0.222619 0.041 Uiso 1 1 calc R . . . .

loop_
_atom_site_aniso_label
_atom_site_aniso_U_11
_atom_site_aniso_U_22
_atom_site_aniso_U_33
_atom_site_aniso_U_23
_atom_site_aniso_U_13
_atom_site_aniso_U_12
S2 0.0325(5) 0.0172(4) 0.0278(4) 0.0052(3) 0.0097(3) 0.0088(3)
S1 0.0290(4) 0.0191(4) 0.0296(4) 0.0056(3) 0.0116(3) 0.0091(3)
Cl1 0.0378(5) 0.0292(5) 0.0330(5) 0.0025(3) 0.0118(4) 0.0171(4)
Cl4 0.0353(5) 0.0317(5) 0.0330(5) 0.0047(3) 0.0129(4) 0.0150(4)
Cl6 0.0469(6) 0.0406(5) 0.0271(5) 0.0107(4) 0.0131(4) 0.0209(4)
Cl3 0.0414(5) 0.0388(5) 0.0346(5) 0.0129(4) 0.0107(4) 0.0225(4)
Cl2 0.0380(5) 0.0488(6) 0.0341(5) -0.0080(4) 0.0105(4) 0.0073(4)
Cl5 0.0362(5) 0.0409(6) 0.0540(7) 0.0048(5) -0.0022(5) 0.0128(4)
N2 0.0278(15) 0.0170(13) 0.0299(16) 0.0033(11) 0.0074(12) 0.0060(11)
N4 0.0281(15) 0.0195(14) 0.0299(15) 0.0055(11) 0.0098(12) 0.0064(12)
N1 0.0301(15) 0.0176(14) 0.0308(15) 0.0064(11) 0.0111(12) 0.0073(12)
N3 0.0341(16) 0.0171(14) 0.0275(15) 0.0069(11) 0.0092(12) 0.0064(12)
C2 0.0260(17) 0.0147(15) 0.0319(18) 0.0069(13) 0.0094(14) 0.0045(13)
C23 0.0267(17) 0.0138(15) 0.0296(18) 0.0052(13) 0.0100(14) 0.0029(13)
C16 0.0258(17) 0.0129(15) 0.0317(18) 0.0052(13) 0.0092(14) 0.0015(12)
C1 0.0250(16) 0.0137(15) 0.0308(18) 0.0049(13) 0.0104(14) 0.0033(12)
C3 0.0310(18) 0.0206(17) 0.0306(18) 0.0073(14) 0.0113(15) 0.0072(14)
C24 0.0273(17) 0.0184(16) 0.0320(18) 0.0019(13) 0.0093(14) 0.0050(13)
C8 0.0238(16) 0.0164(15) 0.0330(18) 0.0054(13) 0.0099(14) 0.0055(13)
C12 0.0248(17) 0.0188(16) 0.0345(19) 0.0080(14) 0.0098(14) 0.0067(13)
C9 0.0252(17) 0.0184(16) 0.0330(19) 0.0030(13) 0.0097(14) 0.0057(13)
C7 0.0299(18) 0.0186(16) 0.0334(19) 0.0061(14) 0.0130(15) 0.0070(14)
C17 0.0293(18) 0.0166(16) 0.0338(19) 0.0038(14) 0.0110(15) 0.0003(13)
C13 0.0250(16) 0.0154(15) 0.0284(17) 0.0042(13) 0.0087(14) 0.0036(13)
C25 0.0319(19) 0.0190(16) 0.0309(19) 0.0060(14) 0.0092(15) 0.0055(14)
C27 0.0343(19) 0.0216(17) 0.0297(19) 0.0052(14) 0.0121(15) 0.0071(15)
C22 0.0342(19) 0.0201(17) 0.0321(19) 0.0071(14) 0.0116(15) 0.0066(14)
C18 0.037(2) 0.0181(16) 0.0322(19) 0.0050(14) 0.0113(16) 0.0064(14)
C28 0.0279(17) 0.0170(15) 0.0271(17) 0.0047(13) 0.0071(14) 0.0054(13)
C26 0.0365(19) 0.0224(17) 0.0250(17) 0.0049(13) 0.0093(15) 0.0078(15)
C11 0.0246(17) 0.0223(17) 0.0342(19) 0.0090(14) 0.0084(14) 0.0085(13)
C10 0.0279(18) 0.0226(17) 0.0290(18) 0.0051(14) 0.0094(14) 0.0054(14)
C5 0.0306(18) 0.0245(18) 0.036(2) 0.0123(15) 0.0093(15) 0.0110(15)
C4 0.0329(19) 0.0234(17) 0.038(2) 0.0074(15) 0.0118(16) 0.0117(15)
C21 0.041(2) 0.0248(18) 0.034(2) 0.0085(15) 0.0087(17) 0.0083(16)
C6 0.0341(19) 0.0238(17) 0.0291(18) 0.0072(14) 0.0105(15) 0.0081(15)
C15 0.037(2) 0.0293(19) 0.036(2) 0.0074(15) 0.0131(16) 0.0184(16)
C20 0.051(2) 0.0285(19) 0.0255(18) 0.0062(15) 0.0140(17) 0.0082(17)
C19 0.048(2) 0.0251(18) 0.037(2) 0.0073(15) 0.0198(18) 0.0122(17)
C14 0.034(2) 0.032(2) 0.032(2) 0.0062(15) 0.0111(16) 0.0126(16)
C30 0.046(2) 0.040(2) 0.032(2) 0.0083(17) 0.0154(18) 0.0205(19)
C29 0.041(2) 0.0295(19) 0.035(2) 0.0075(16) 0.0114(17) 0.0148(17)

loop_
_atom_type_symbol
_atom_type_description
_atom_type_scat_dispersion_real
_atom_type_scat_dispersion_imag
_atom_type_scat_source
C C 0.0181 0.0091 'International Tables Vol C Tables 4.2.6.8 and 6.1.1.4'
H H 0.0000 0.0000 'International Tables Vol C Tables 4.2.6.8 and 6.1.1.4'
Cl Cl 0.3639 0.7018 'International Tables Vol C Tables 4.2.6.8 and 6.1.1.4'
N N 0.0311 0.0180 'International Tables Vol C Tables 4.2.6.8 and 6.1.1.4'
S S 0.3331 0.5567 'International Tables Vol C Tables 4.2.6.8 and 6.1.1.4'

loop_
_exptl_crystal_face_index_h
_exptl_crystal_face_index_k
_exptl_crystal_face_index_l
_exptl_crystal_face_perp_dist
-6 6 3 0.0738
0 -7 -1 0.0980
0 0 -8 0.0238
0 7 1 0.0650
6 -5 -3 0.0815
0 -1 8 0.0121

loop_
_geom_angle_atom_site_label_1
_geom_angle_atom_site_label_2
_geom_angle_atom_site_label_3
_geom_angle
_geom_angle_site_symmetry_1
_geom_angle_site_symmetry_3
_geom_angle_publ_flag
N3 S2 C28 106.87(17) . . ?
N1 S1 C13 106.92(17) . . ?
C1 N2 C8 120.6(3) . . ?
C16 N4 C23 120.4(3) . . ?
C1 N1 S1 120.7(3) . . ?
C16 N3 S2 121.0(3) . . ?
C3 C2 C1 119.1(3) . . ?
C7 C2 C1 121.1(3) . . ?
C7 C2 C3 119.8(3) . . ?
N4 C23 C24 119.0(3) . . ?
N4 C23 C28 125.7(3) . . ?
C24 C23 C28 115.3(3) . . ?
N4 C16 N3 128.8(3) . . ?
N4 C16 C17 116.9(3) . . ?
N3 C16 C17 114.2(3) . . ?
N2 C1 N1 129.1(3) . . ?
N2 C1 C2 116.6(3) . . ?
N1 C1 C2 114.3(3) . . ?
C2 C3 H3 120.1 . . ?
C4 C3 C2 119.8(4) . . ?
C4 C3 H3 120.1 . . ?
C23 C24 Cl4 117.6(3) . . ?
C25 C24 Cl4 118.9(3) . . ?
C25 C24 C23 123.5(3) . . ?
N2 C8 C9 118.4(3) . . ?
N2 C8 C13 125.3(3) . . ?
C13 C8 C9 116.3(3) . . ?
C13 C12 C15 121.2(3) . . ?
C11 C12 C13 116.7(3) . . ?
C11 C12 C15 122.0(3) . . ?
C8 C9 Cl1 117.6(3) . . ?
C10 C9 Cl1 119.5(3) . . ?
C10 C9 C8 122.9(3) . . ?
C2 C7 H7 120.0 . . ?
C6 C7 C2 120.0(3) . . ?
C6 C7 H7 120.0 . . ?
C22 C17 C16 120.9(3) . . ?
C22 C17 C18 118.8(4) . . ?
C18 C17 C16 120.2(3) . . ?
C8 C13 S1 116.8(3) . . ?
C12 C13 S1 119.8(3) . . ?
C12 C13 C8 123.3(3) . . ?
C24 C25 C26 117.2(3) . . ?
C24 C25 C29 121.2(4) . . ?
C26 C25 C29 121.5(3) . . ?
C28 C27 C30 120.7(3) . . ?
C26 C27 C28 116.2(3) . . ?
C26 C27 C30 123.0(3) . . ?
C17 C22 H22 119.7 . . ?
C21 C22 C17 120.6(4) . . ?
C21 C22 H22 119.7 . . ?
C17 C18 H18 119.9 . . ?
C19 C18 C17 120.3(4) . . ?
C19 C18 H18 119.9 . . ?
C23 C28 S2 116.7(3) . . ?
C27 C28 S2 119.1(3) . . ?
C27 C28 C23 124.2(3) . . ?
C25 C26 Cl6 118.8(3) . . ?
C27 C26 Cl6 117.8(3) . . ?
C27 C26 C25 123.4(3) . . ?
C12 C11 Cl3 118.2(3) . . ?
C12 C11 C10 123.3(3) . . ?
C10 C11 Cl3 118.5(3) . . ?
C9 C10 C11 117.3(3) . . ?
C9 C10 C14 121.4(3) . . ?
C11 C10 C14 121.3(3) . . ?
C4 C5 H5 120.0 . . ?
C4 C5 C6 120.1(3) . . ?
C6 C5 H5 120.0 . . ?
C3 C4 H4 119.9 . . ?
C5 C4 C3 120.2(4) . . ?
C5 C4 H4 119.9 . . ?
C22 C21 H21 119.9 . . ?
C22 C21 C20 120.3(4) . . ?
C20 C21 H21 119.9 . . ?
C7 C6 C5 120.1(3) . . ?
C7 C6 H6 120.0 . . ?
C5 C6 H6 120.0 . . ?
C12 C15 H15A 109.5 . . ?
C12 C15 H15B 109.5 . . ?
C12 C15 H15C 109.5 . . ?
H15A C15 H15B 109.5 . . ?
H15A C15 H15C 109.5 . . ?
H15B C15 H15C 109.5 . . ?
C21 C20 H20 120.1 . . ?
C19 C20 C21 119.7(4) . . ?
C19 C20 H20 120.1 . . ?
C18 C19 C20 120.3(4) . . ?
C18 C19 H19 119.9 . . ?
C20 C19 H19 119.9 . . ?
Cl2 C14 H14A 109.4 . . ?
Cl2 C14 H14B 109.4 . . ?
C10 C14 Cl2 111.2(3) . . ?
C10 C14 H14A 109.4 . . ?
C10 C14 H14B 109.4 . . ?
H14A C14 H14B 108.0 . . ?
C27 C30 H30A 109.5 . . ?
C27 C30 H30B 109.5 . . ?
C27 C30 H30C 109.5 . . ?
H30A C30 H30B 109.5 . . ?
H30A C30 H30C 109.5 . . ?
H30B C30 H30C 109.5 . . ?
Cl5 C29 H29A 109.3 . . ?
Cl5 C29 H29B 109.3 . . ?
C25 C29 Cl5 111.6(3) . . ?
C25 C29 H29A 109.3 . . ?
C25 C29 H29B 109.3 . . ?
H29A C29 H29B 108.0 . . ?

loop_
_geom_bond_atom_site_label_1
_geom_bond_atom_site_label_2
_geom_bond_distance
_geom_bond_site_symmetry_2
_geom_bond_publ_flag
S2 N3 1.611(3) . ?
S2 C28 1.751(4) . ?
S1 N1 1.616(3) . ?
S1 C13 1.749(4) . ?
Cl1 C9 1.733(4) . ?
Cl4 C24 1.733(4) . ?
Cl6 C26 1.740(4) . ?
Cl3 C11 1.741(4) . ?
Cl2 C14 1.809(4) . ?
Cl5 C29 1.811(4) . ?
N2 C1 1.321(5) . ?
N2 C8 1.373(5) . ?
N4 C23 1.364(5) . ?
N4 C16 1.330(5) . ?
N1 C1 1.346(5) . ?
N3 C16 1.348(5) . ?
C2 C1 1.493(5) . ?
C2 C3 1.397(5) . ?
C2 C7 1.395(5) . ?
C23 C24 1.410(5) . ?
C23 C28 1.412(5) . ?
C16 C17 1.483(5) . ?
C3 H3 0.9300 . ?
C3 C4 1.393(5) . ?
C24 C25 1.383(5) . ?
C8 C9 1.411(5) . ?
C8 C13 1.407(5) . ?
C12 C13 1.404(5) . ?
C12 C11 1.382(5) . ?
C12 C15 1.507(5) . ?
C9 C10 1.384(5) . ?
C7 H7 0.9300 . ?
C7 C6 1.389(5) . ?
C17 C22 1.401(6) . ?
C17 C18 1.403(6) . ?
C25 C26 1.413(6) . ?
C25 C29 1.494(5) . ?
C27 C28 1.406(5) . ?
C27 C26 1.385(6) . ?
C27 C30 1.513(5) . ?
C22 H22 0.9300 . ?
C22 C21 1.380(6) . ?
C18 H18 0.9300 . ?
C18 C19 1.387(6) . ?
C11 C10 1.412(5) . ?
C10 C14 1.492(5) . ?
C5 H5 0.9300 . ?
C5 C4 1.385(6) . ?
C5 C6 1.392(6) . ?
C4 H4 0.9300 . ?
C21 H21 0.9300 . ?
C21 C20 1.394(6) . ?
C6 H6 0.9300 . ?
C15 H15A 0.9600 . ?
C15 H15B 0.9600 . ?
C15 H15C 0.9600 . ?
C20 H20 0.9300 . ?
C20 C19 1.389(6) . ?
C19 H19 0.9300 . ?
C14 H14A 0.9700 . ?
C14 H14B 0.9700 . ?
C30 H30A 0.9600 . ?
C30 H30B 0.9600 . ?
C30 H30C 0.9600 . ?
C29 H29A 0.9700 . ?
C29 H29B 0.9700 . ?

loop_
_exptl_oxdiff_crystal_face_indexfrac_h
_exptl_oxdiff_crystal_face_indexfrac_k
_exptl_oxdiff_crystal_face_indexfrac_l
_exptl_oxdiff_crystal_face_x
_exptl_oxdiff_crystal_face_y
_exptl_oxdiff_crystal_face_z
-5.5794 5.8470 3.0424 -0.2924 0.0370 0.9556
-0.1463 -7.1857 -1.0835 -0.6900 0.0913 -0.7180
0.4386 -0.1618 -8.3819 0.0241 0.9651 -0.2608
-0.1144 7.4146 0.6036 0.6703 -0.0160 0.7419
5.8144 -5.3348 -3.3630 0.3742 -0.0108 -0.9273
0.0007 -0.9980 8.0043 -0.0663 -0.9562 0.1141
